data_4127535
loop_
_publ_author_name
'Song, Fangyuan'
'Al-Ameed, Karrar'
'Schilling, Mauro'
'Fox, Thomas'
'Luber, Sandra'
'Patzke, Greta R.'

_publ_section_title
;
 Mechanistically Driven Control over Cubane Oxo Cluster Catalysts.
;
_journal_issue 22
_journal_name_full 'Journal of the American Chemical Society'
_journal_page_first 8846
_journal_page_last 8857
_journal_paper_doi 10.1021/jacs.9b01356
_journal_volume 141
_journal_year 2019
_chemical_formula_moiety 'C48 H46 N8 Ni4 O14, 2(N O3), 1.42(O)'
_chemical_formula_sum 'C48 H47.6 N10 Ni4 O21.42'
_chemical_formula_weight 1342.12
_space_group_crystal_system monoclinic
_space_group_IT_number 15
_space_group_name_Hall '-C 2yc'
_space_group_name_H-M_alt 'C 1 2/c 1'
_symmetry_space_group_name_Hall '-C 2yc'
_symmetry_space_group_name_H-M 'C 1 2/c 1'
_atom_sites_solution_hydrogens mixed
_audit_creation_date 2019-01-16
_audit_creation_method
;
Olex2 1.2
(compiled 2018.05.29 svn.r3508 for OlexSys, GUI svn.r5506)
;
_cell_angle_alpha 90
_cell_angle_beta 116.4557(14)
_cell_angle_gamma 90
_cell_formula_units_Z 4
_cell_length_a 22.5327(3)
_cell_length_b 11.87693(11)
_cell_length_c 21.4511(2)
_cell_measurement_reflns_used 15964
_cell_measurement_temperature 160.00(10)
_cell_measurement_theta_max 76.9440
_cell_measurement_theta_min 4.2890
_cell_volume 5139.55(11)
_computing_cell_refinement 'CrysAlisPro 1.171.39.46 (Rigaku OD, 2018)'
_computing_data_collection 'CrysAlisPro 1.171.39.46 (Rigaku OD, 2018)'
_computing_data_reduction 'CrysAlisPro 1.171.39.46 (Rigaku OD, 2018)'
_computing_molecular_graphics 'Olex2 (Dolomanov et al., 2009)'
_computing_publication_material 'Olex2 (Dolomanov et al., 2009)'
_computing_structure_refinement 'ShelXL (Sheldrick, 2015)'
_diffrn_ambient_environment N~2~
_diffrn_ambient_temperature 160.00(10)
_diffrn_detector 'CCD plate'
_diffrn_detector_type 'Pilatus 200K'
_diffrn_measured_fraction_theta_full 1.000
_diffrn_measured_fraction_theta_max 0.993
_diffrn_measurement_details
;
List of Runs (angles in degrees, time in seconds):

  # Type    Start    End  Width  t~exp~   \w     \q     \k     \f   Frames
--------------------------------------------------------------------------
  1  \w    -61.00  25.00   0.50    1.00    --  -51.66  38.00 150.00  172
  2  \w    -61.00  25.00   0.50    1.00    --  -51.66  38.00  30.00  172
  3  \w    -65.00  21.00   0.50    1.00    --  -51.66  56.00-122.00  172
  4  \w     43.00 129.00   0.50    1.00    --   51.66  38.00-180.00  172
  5  \w     96.00 178.00   0.50    4.00    --  105.75  15.00-180.00  164
  6  \w    148.00 174.00   0.50    4.00    --  105.75  48.00 -55.50   52
  7  \w     94.00 178.00   0.50    4.00    --  105.75  51.00  72.21  168
  8  \w     95.00 178.00   0.50    4.00    --  105.75  48.00 109.36  166
  9  \w     99.00 177.00   0.50    4.00    --  105.75  51.00 124.95  156
 10  \w     94.00 178.00   0.50    4.00    --  105.75  45.00   0.00  168
 11  \w     97.00 178.00   0.50    4.00    --  105.75  30.00-120.00  162
 12  \w     97.00 178.00   0.50    4.00    --  105.75  30.00-180.00  162
 13  \w     64.00  91.00   0.50    4.00    --  105.75 -56.00 -65.45   54
 14  \w     36.00  72.00   0.50    4.00    --  105.75 -49.00 -14.82   72
 15  \w     33.00  93.00   0.50    4.00    --  105.75 -56.00 -31.23  120
 16  \w     28.00  53.00   0.50    4.00    --  105.75 -30.00-150.00   50
 17  \w     33.00  70.00   0.50    4.00    --  105.75 -45.00-120.00   74
 18  \w     30.00  66.00   0.50    4.00    --  105.75 -44.00-100.44   72
 19  \w     34.00  65.00   0.50    4.00    --  105.75 -52.00 -64.74   62
 20  \w     30.00  57.00   0.50    4.00    --  105.75 -30.00   0.00   54
 21  \w     32.00  78.00   0.50    4.00    --  105.75 -53.00  49.09   92
 22  \w     48.00  76.00   0.50    4.00    --  105.75 -45.00  90.00   56
 23  \w     43.00  82.00   0.50    4.00    --  105.75 -52.00 147.57   78
 24  \w     38.00  76.00   0.50    4.00    --  105.75 -45.00 164.58   76
 25  \w     31.00  79.00   0.50    4.00    --  105.75 -47.00 128.08   96
 26  \w     30.00  59.00   0.50    4.00    --  105.75 -30.00 150.00   58
 27  \w     30.00  69.00   0.50    4.00    --  105.75 -30.00 -90.00   78
 28  \w    -61.00  28.00   0.50    1.00    --  -51.66  19.00 150.00  178
 29  \w     39.00  65.00   0.50    4.00    --  105.75 -45.00 -90.00   52
 30  \w    111.00 137.00   0.50    4.00    --  105.75  30.00-150.00   52
 31  \w     34.00  60.00   0.50    4.00    --  105.75 -15.00-150.00   52
;
_diffrn_measurement_device 'four-circle diffractometer'
_diffrn_measurement_device_type 'XtaLAB Synergy, Dualflex, Pilatus 200K'
_diffrn_measurement_method '\w scans'
_diffrn_orient_matrix_type 'CrysAlisPro convention (1999,Acta A55,543-557)'
_diffrn_orient_matrix_UB_11 0.0500428000
_diffrn_orient_matrix_UB_12 0.0900554000
_diffrn_orient_matrix_UB_13 0.0447238000
_diffrn_orient_matrix_UB_21 -0.0121278000
_diffrn_orient_matrix_UB_22 -0.0334126000
_diffrn_orient_matrix_UB_23 0.0627804000
_diffrn_orient_matrix_UB_31 0.0563883000
_diffrn_orient_matrix_UB_32 -0.0871809000
_diffrn_orient_matrix_UB_33 0.0221626000
_diffrn_radiation_monochromator mirror
_diffrn_radiation_probe x-ray
_diffrn_radiation_type CuK\a
_diffrn_radiation_wavelength 1.54184
_diffrn_reflns_av_R_equivalents 0.0393
_diffrn_reflns_av_unetI/netI 0.0263
_diffrn_reflns_Laue_measured_fraction_full 1.000
_diffrn_reflns_Laue_measured_fraction_max 0.993
_diffrn_reflns_limit_h_max 28
_diffrn_reflns_limit_h_min -27
_diffrn_reflns_limit_k_max 14
_diffrn_reflns_limit_k_min -14
_diffrn_reflns_limit_l_max 27
_diffrn_reflns_limit_l_min -27
_diffrn_reflns_number 30292
_diffrn_reflns_point_group_measured_fraction_full 1.000
_diffrn_reflns_point_group_measured_fraction_max 0.993
_diffrn_reflns_theta_full 67.684
_diffrn_reflns_theta_max 77.382
_diffrn_reflns_theta_min 4.320
_diffrn_source 'micro-focus sealed X-ray tube'
_diffrn_source_type 'PhotonJet (Cu) X-ray Source'
_exptl_absorpt_coefficient_mu 2.462
_exptl_absorpt_correction_T_max 1.000
_exptl_absorpt_correction_T_min 0.560
_exptl_absorpt_correction_type gaussian
_exptl_absorpt_process_details
;
CrysAlisPro 1.171.39.46 (Rigaku Oxford Diffraction, 2018)
Numerical absorption correction based on gaussian integration over
            a multifaceted crystal model
Empirical absorption correction using spherical harmonics,
 implemented in SCALE3 ABSPACK scaling algorithm.
;
_exptl_crystal_colour 'clear greenish green'
_exptl_crystal_colour_lustre clear
_exptl_crystal_colour_modifier greenish
_exptl_crystal_colour_primary green
_exptl_crystal_density_diffrn 1.735
_exptl_crystal_description hexagonal
_exptl_crystal_F_000 2756
_exptl_crystal_size_max 0.167
_exptl_crystal_size_mid 0.126
_exptl_crystal_size_min 0.068
_refine_diff_density_max 0.700
_refine_diff_density_min -0.457
_refine_diff_density_rms 0.082
_refine_ls_extinction_method none
_refine_ls_goodness_of_fit_ref 1.036
_refine_ls_hydrogen_treatment mixed
_refine_ls_matrix_type full
_refine_ls_number_parameters 462
_refine_ls_number_reflns 5419
_refine_ls_number_restraints 221
_refine_ls_restrained_S_all 1.032
_refine_ls_R_factor_all 0.0508
_refine_ls_R_factor_gt 0.0463
_refine_ls_shift/su_max 0.001
_refine_ls_shift/su_mean 0.000
_refine_ls_structure_factor_coef Fsqd
_refine_ls_weighting_details 'w=1/[\s^2^(Fo^2^)+(0.0733P)^2^+11.8044P] where P=(Fo^2^+2Fc^2^)/3'
_refine_ls_weighting_scheme calc
_refine_ls_wR_factor_gt 0.1256
_refine_ls_wR_factor_ref 0.1293
_reflns_Friedel_coverage 0.000
_reflns_number_gt 4880
_reflns_number_total 5419
_reflns_threshold_expression 'I > 2\s(I)'
_cod_data_source_file ja9b01356_si_002.cif
_cod_data_source_block 1891359(2-Ni4-NO3final)
_cod_original_cell_volume 5139.54(11)
_cod_original_formula_sum 'C48 H47.60 N10 Ni4 O21.42'
_cod_database_code 4127535
_shelx_shelxl_version_number 2018/3
_chemical_oxdiff_formula 'C48 H46 N10 Ni4 O20'
_shelx_space_group_comment
;
The symmetry employed for this shelxl refinement is uniquely defined
by the following loop, which should always be used as a source of
symmetry information in preference to the above space-group names.
They are only intended as comments.
;
_reflns_odcompleteness_completeness 99.25
_reflns_odcompleteness_iscentric 1
_reflns_odcompleteness_theta 77.17
_olex2_refinement_description
;
1. Fixed Uiso
 At 1.2 times of:
  All C(H) groups
 At 1.5 times of:
  All C(H,H,H) groups
2. Restrained distances
 O6B-C24B
 2.35 with sigma of 0.005
 O6A-C24A
 2.35 with sigma of 0.005
 O5A-C24A
 2.35 with sigma of 0.005
 O5B-C24B
 2.35 with sigma of 0.005
 O9A-O10A
 2.16 with sigma of 0.005
 O8A-O10A
 2.16 with sigma of 0.005
 O9A-O8A
 2.16 with sigma of 0.005
 O8B-O10B
 2.16 with sigma of 0.005
 O10B-O9B
 2.16 with sigma of 0.005
 O8B-O9B
 2.16 with sigma of 0.005
 Ni1-O5A \\sim Ni1-O5B
 with sigma of 0.005
 O5A-C23A \\sim O5B-C23B
 with sigma of 0.005
 O6B-C23B \\sim O6A-C23A
 with sigma of 0.005
 C24B-C23B \\sim C24A-C23A
 with sigma of 0.005
 O9A-N5A \\sim O10A-N5A \\sim O8A-N5A \\sim O8B-N5B \\sim O10B-N5B \\sim O9B-N5B
 with sigma of 0.005
3. Uiso/Uaniso restraints and constraints
O5A \\sim O5B \\sim O6A \\sim O6B \\sim C23A \\sim C23B \\sim C24A \\sim C24B:
within 2A with sigma of 0.002 and sigma for terminal atoms of 0.08
O8A \\sim O8B \\sim O9A \\sim O9B \\sim O10A \\sim O10B: within 2A with sigma
of 0.002 and sigma for terminal atoms of 0.08
4. Rigid body (RIGU) restrains
 O5A, O5B, O6A, O6B, C23A, C23B, C24A, C24B
 with sigma for 1-2 distances of 0.002 and sigma for 1-3 distances of 0.004
 O8A, O8B, O9A, O9B, O10A, O10B, N5A, N5B
 with sigma for 1-2 distances of 0.002 and sigma for 1-3 distances of 0.004
5. Others
 Sof(O8B)=Sof(O9B)=Sof(O10B)=Sof(N5B)=1-FVAR(1)
 Sof(O8A)=Sof(O9A)=Sof(O10)=Sof(O10A)=Sof(N5A)=FVAR(1)
 Sof(O5B)=Sof(O6B)=Sof(C23B)=Sof(C24B)=Sof(H24D)=Sof(H24E)=Sof(H24F)=1-FVAR(2)
 Sof(O5A)=Sof(O6A)=Sof(C23A)=Sof(C24A)=Sof(H24A)=Sof(H24B)=Sof(H24C)=FVAR(2)
6.a Rotating group:
 O7(H7A,H7B)
6.b Aromatic/amide H refined with riding coordinates:
 C1(H1), C2(H2), C3(H3A), C4(H4A), C8(H8), C9(H9), C10(H10), C11(H11),
 C12(H12), C13(H13), C14(H14), C15(H15), C19(H19), C20(H20), C21(H21), C22(H22)
6.c Idealised Me refined as rotating group:
 C24A(H24A,H24B,H24C), C24B(H24D,H24E,H24F)
6.d Idealised tetrahedral OH refined as rotating group:
 O3(H3), O4(H4)
;
_olex2_submission_special_instructions 'No special instructions were received'
_oxdiff_exptl_absorpt_empirical_details
;
Empirical correction (ABSPACK) includes:
- Absorption correction using spherical harmonics
- Frame scaling
;
_oxdiff_exptl_absorpt_empirical_full_max 1.399
_oxdiff_exptl_absorpt_empirical_full_min 0.724

loop_
_space_group_symop_operation_xyz
'x, y, z'
'-x, y, -z+1/2'
'x+1/2, y+1/2, z'
'-x+1/2, y+1/2, -z+1/2'
'-x, -y, -z'
'x, -y, z-1/2'
'-x+1/2, -y+1/2, -z'
'x+1/2, -y+1/2, z-1/2'

loop_
_atom_site_label
_atom_site_type_symbol
_atom_site_fract_x
_atom_site_fract_y
_atom_site_fract_z
_atom_site_U_iso_or_equiv
_atom_site_adp_type
_atom_site_occupancy
_atom_site_site_symmetry_order
_atom_site_calc_flag
_atom_site_refinement_flags_posn
_atom_site_refinement_flags_adp
_atom_site_refinement_flags_occupancy
_atom_site_disorder_assembly
_atom_site_disorder_group
Ni1 Ni 0.44236(2) 0.81479(4) 0.67471(2) 0.02715(13) Uani 1 1 d D . . . .
Ni2 Ni 0.44551(2) 0.61368(3) 0.77317(2) 0.02545(13) Uani 1 1 d . . . . .
O1 O 0.45284(8) 0.79175(14) 0.77371(8) 0.0264(3) Uani 1 1 d . . . . .
O2 O 0.54563(8) 0.63522(14) 0.81935(8) 0.0263(3) Uani 1 1 d . . . . .
O3 O 0.41561(10) 0.94876(16) 0.81093(11) 0.0390(4) Uani 1 1 d . . . . .
H3 H 0.384572 0.989883 0.783637 0.13(2) Uiso 1 1 calc GR . . . .
O4 O 0.59230(11) 0.58408(17) 0.93586(9) 0.0398(5) Uani 1 1 d . . . . .
H4 H 0.577038 0.648841 0.935164 0.059(12) Uiso 1 1 calc GR . . . .
O5A O 0.4239(3) 0.8083(5) 0.57362(16) 0.0334(11) Uani 0.711(10) 1 d D U P A 1
O5B O 0.4371(9) 0.8007(13) 0.5785(4) 0.0339(13) Uani 0.289(10) 1 d D U P A 2
O6A O 0.4336(3) 0.9828(3) 0.5469(2) 0.0552(15) Uani 0.711(10) 1 d D U P A 1
O6B O 0.4812(5) 0.9598(7) 0.5696(4) 0.042(3) Uani 0.289(10) 1 d D U P A 2
O7 O 0.44949(12) 0.98891(18) 0.68311(14) 0.0524(6) Uani 1 1 d . . . . .
H7A H 0.410880 1.025984 0.680821 0.13(2) Uiso 1 1 d GR . . . .
H7B H 0.457564 1.025916 0.647814 0.23(5) Uiso 1 1 d GR . . . .
O8A O 0.3379(8) 1.0987(8) 0.6671(5) 0.134(4) Uani 0.709(6) 1 d D U P B 1
O8B O 0.3371(10) 1.1021(10) 0.6775(5) 0.072(4) Uani 0.291(6) 1 d D U P B 2
O9A O 0.3263(2) 1.1338(5) 0.7601(2) 0.104(2) Uani 0.709(6) 1 d D U P B 1
O9B O 0.3017(6) 1.1465(10) 0.5692(4) 0.085(4) Uani 0.291(6) 1 d D U P B 2
O10 O 0.2914(5) 1.1852(9) 0.5292(5) 0.207(7) Uani 0.709(6) 1 d . . P B 1
O10A O 0.2900(4) 1.2510(4) 0.6737(3) 0.0896(19) Uani 0.709(6) 1 d D U P B 1
O10B O 0.2840(7) 1.2577(7) 0.6387(6) 0.067(3) Uani 0.291(6) 1 d D U P B 2
N1 N 0.34451(11) 0.82688(19) 0.66121(11) 0.0334(5) Uani 1 1 d . . . . .
N2 N 0.41555(11) 0.65587(19) 0.84701(11) 0.0323(5) Uani 1 1 d . . . . .
N3 N 0.47897(12) 0.45048(18) 0.80898(11) 0.0340(5) Uani 1 1 d . . . . .
N4 N 0.64801(11) 0.56596(19) 0.80383(11) 0.0341(5) Uani 1 1 d . . . . .
N5A N 0.3174(2) 1.1609(3) 0.7006(2) 0.0658(13) Uani 0.709(6) 1 d D U P B 1
N5B N 0.3074(5) 1.1687(6) 0.6283(4) 0.059(3) Uani 0.291(6) 1 d D U P B 2
C1 C 0.29006(14) 0.8322(3) 0.59992(15) 0.0425(7) Uani 1 1 d . . . . .
H1 H 0.294702 0.827312 0.558104 0.051 Uiso 1 1 calc R . . . .
C2 C 0.22730(15) 0.8445(3) 0.59579(17) 0.0501(8) Uani 1 1 d . . . . .
H2 H 0.189675 0.849886 0.551726 0.060 Uiso 1 1 calc R . . . .
C3 C 0.21992(15) 0.8487(3) 0.65581(18) 0.0477(7) Uani 1 1 d . . . . .
H3A H 0.177072 0.854927 0.653809 0.057 Uiso 1 1 calc R . . . .
C4 C 0.27600(14) 0.8439(3) 0.71968(16) 0.0393(6) Uani 1 1 d . . . . .
H4A H 0.272240 0.846954 0.762034 0.047 Uiso 1 1 calc R . . . .
C5 C 0.33749(13) 0.8344(2) 0.72011(14) 0.0316(5) Uani 1 1 d . . . . .
C6 C 0.40316(12) 0.8364(2) 0.78795(13) 0.0294(5) Uani 1 1 d . . . . .
C7 C 0.39917(12) 0.7654(2) 0.84575(13) 0.0323(5) Uani 1 1 d . . . . .
C8 C 0.38109(17) 0.8093(3) 0.89429(16) 0.0468(7) Uani 1 1 d . . . . .
H8 H 0.371582 0.887256 0.893968 0.056 Uiso 1 1 calc R . . . .
C9 C 0.37687(19) 0.7382(3) 0.94386(17) 0.0535(9) Uani 1 1 d . . . . .
H9 H 0.362847 0.766537 0.976553 0.064 Uiso 1 1 calc R . . . .
C10 C 0.39336(19) 0.6260(3) 0.94481(17) 0.0504(8) Uani 1 1 d . . . . .
H10 H 0.391011 0.575848 0.978139 0.060 Uiso 1 1 calc R . . . .
C11 C 0.41340(16) 0.5883(3) 0.89609(14) 0.0415(6) Uani 1 1 d . . . . .
H11 H 0.426083 0.511681 0.897452 0.050 Uiso 1 1 calc R . . . .
C12 C 0.44221(19) 0.3561(2) 0.79486(16) 0.0445(7) Uani 1 1 d . . . . .
H12 H 0.396261 0.360256 0.763950 0.053 Uiso 1 1 calc R . . . .
C13 C 0.4693(2) 0.2534(3) 0.8240(2) 0.0597(10) Uani 1 1 d . . . . .
H13 H 0.441901 0.188465 0.814109 0.072 Uiso 1 1 calc R . . . .
C14 C 0.5359(2) 0.2458(3) 0.8671(2) 0.0610(10) Uani 1 1 d . . . . .
H14 H 0.555096 0.175639 0.887293 0.073 Uiso 1 1 calc R . . . .
C15 C 0.5750(2) 0.3416(3) 0.88117(16) 0.0481(8) Uani 1 1 d . . . . .
H15 H 0.621359 0.338139 0.910362 0.058 Uiso 1 1 calc R . . . .
C16 C 0.54442(15) 0.4433(2) 0.85126(12) 0.0342(6) Uani 1 1 d . . . . .
C17 C 0.58281(13) 0.5548(2) 0.86806(12) 0.0319(5) Uani 1 1 d . . . . .
C18 C 0.64949(14) 0.5440(2) 0.86616(13) 0.0366(6) Uani 1 1 d . . . . .
C19 C 0.70776(16) 0.5150(3) 0.92383(15) 0.0467(7) Uani 1 1 d . . . . .
H19 H 0.707613 0.498152 0.967057 0.056 Uiso 1 1 calc R . . . .
C20 C 0.76580(16) 0.5111(3) 0.91727(18) 0.0532(8) Uani 1 1 d . . . . .
H20 H 0.806109 0.490372 0.955947 0.064 Uiso 1 1 calc R . . . .
C21 C 0.76525(16) 0.5374(3) 0.85445(19) 0.0495(8) Uani 1 1 d . . . . .
H21 H 0.805113 0.538198 0.849527 0.059 Uiso 1 1 calc R . . . .
C22 C 0.70461(14) 0.5628(2) 0.79837(16) 0.0403(6) Uani 1 1 d . . . . .
H22 H 0.703573 0.578476 0.754470 0.048 Uiso 1 1 calc R . . . .
C23A C 0.4335(3) 0.8811(4) 0.5357(2) 0.0342(11) Uani 0.711(10) 1 d D U P A 1
C23B C 0.4480(9) 0.8751(10) 0.5424(6) 0.0338(13) Uani 0.289(10) 1 d D U P A 2
C24A C 0.4360(6) 0.8418(5) 0.4710(3) 0.0409(19) Uani 0.711(10) 1 d D U P A 1
H24A H 0.467427 0.779215 0.482145 0.061 Uiso 0.711(10) 1 calc GR . P A 1
H24B H 0.450437 0.903905 0.450866 0.061 Uiso 0.711(10) 1 calc GR . P A 1
H24C H 0.391866 0.816576 0.437382 0.061 Uiso 0.711(10) 1 calc GR . P A 1
C24B C 0.4428(18) 0.8376(16) 0.4736(8) 0.070(10) Uani 0.289(10) 1 d D U P A 2
H24D H 0.436863 0.755714 0.469415 0.104 Uiso 0.289(10) 1 calc GR . P A 2
H24E H 0.483473 0.857977 0.470286 0.104 Uiso 0.289(10) 1 calc GR . P A 2
H24F H 0.404783 0.874413 0.436062 0.104 Uiso 0.289(10) 1 calc GR . P A 2

loop_
_atom_site_aniso_label
_atom_site_aniso_U_11
_atom_site_aniso_U_22
_atom_site_aniso_U_33
_atom_site_aniso_U_23
_atom_site_aniso_U_13
_atom_site_aniso_U_12
Ni1 0.0258(2) 0.0264(2) 0.0229(2) 0.00587(15) 0.00510(17) -0.00034(15)
Ni2 0.0303(2) 0.0225(2) 0.0187(2) 0.00152(14) 0.00651(17) -0.00048(15)
O1 0.0251(8) 0.0248(8) 0.0244(8) 0.0016(6) 0.0068(7) 0.0018(6)
O2 0.0299(8) 0.0232(8) 0.0177(7) 0.0010(6) 0.0034(6) 0.0055(6)
O3 0.0381(10) 0.0290(9) 0.0433(11) -0.0026(8) 0.0122(9) 0.0062(8)
O4 0.0554(12) 0.0379(11) 0.0172(8) 0.0009(7) 0.0081(8) 0.0175(9)
O5A 0.032(3) 0.0358(12) 0.0250(10) 0.0094(9) 0.0062(13) -0.0022(15)
O5B 0.032(3) 0.0366(15) 0.0260(13) 0.0095(13) 0.0061(16) -0.0016(19)
O6A 0.084(4) 0.0346(15) 0.051(2) 0.0095(14) 0.034(2) -0.0025(17)
O6B 0.046(6) 0.040(3) 0.035(4) 0.006(3) 0.013(4) -0.007(3)
O7 0.0542(13) 0.0277(10) 0.0796(17) 0.0095(10) 0.0337(12) 0.0026(9)
O8A 0.119(8) 0.103(7) 0.208(8) 0.004(6) 0.098(7) 0.044(6)
O8B 0.060(9) 0.026(6) 0.118(8) -0.002(5) 0.030(6) 0.021(5)
O9A 0.074(3) 0.130(5) 0.088(3) 0.055(3) 0.019(3) -0.004(3)
O9B 0.071(7) 0.095(8) 0.073(6) -0.019(5) 0.018(5) -0.035(6)
O10 0.243(11) 0.304(15) 0.152(9) -0.147(9) 0.157(9) -0.194(10)
O10A 0.108(4) 0.072(3) 0.083(4) 0.030(3) 0.038(4) 0.050(3)
O10B 0.072(7) 0.052(5) 0.078(8) 0.014(5) 0.033(7) 0.017(4)
N1 0.0282(11) 0.0358(12) 0.0284(11) 0.0101(9) 0.0056(9) 0.0021(9)
N2 0.0381(12) 0.0319(11) 0.0253(10) 0.0013(8) 0.0125(9) -0.0001(9)
N3 0.0515(13) 0.0244(10) 0.0278(10) 0.0022(8) 0.0192(10) 0.0033(9)
N4 0.0359(11) 0.0309(11) 0.0288(10) -0.0023(8) 0.0083(9) 0.0088(9)
N5A 0.048(2) 0.058(3) 0.089(3) 0.029(2) 0.028(2) 0.018(2)
N5B 0.035(5) 0.048(5) 0.079(5) -0.007(4) 0.011(4) -0.001(4)
C1 0.0327(14) 0.0513(17) 0.0304(13) 0.0134(12) 0.0023(11) -0.0013(12)
C2 0.0300(14) 0.063(2) 0.0391(15) 0.0140(14) -0.0012(12) 0.0031(14)
C3 0.0289(14) 0.0542(19) 0.0503(18) 0.0067(14) 0.0090(13) 0.0059(13)
C4 0.0326(14) 0.0399(15) 0.0397(14) 0.0031(12) 0.0111(12) 0.0052(11)
C5 0.0284(12) 0.0285(12) 0.0316(12) 0.0060(10) 0.0076(10) 0.0041(9)
C6 0.0286(12) 0.0268(12) 0.0276(12) 0.0026(9) 0.0077(10) 0.0063(9)
C7 0.0280(12) 0.0376(14) 0.0268(12) 0.0041(10) 0.0080(10) 0.0074(10)
C8 0.0533(18) 0.0495(18) 0.0409(16) 0.0074(13) 0.0239(14) 0.0204(14)
C9 0.065(2) 0.065(2) 0.0409(16) 0.0090(15) 0.0332(16) 0.0218(17)
C10 0.065(2) 0.056(2) 0.0374(15) 0.0094(14) 0.0289(15) 0.0060(16)
C11 0.0587(18) 0.0366(14) 0.0301(13) 0.0029(11) 0.0205(13) 0.0001(13)
C12 0.070(2) 0.0291(14) 0.0433(16) -0.0011(12) 0.0336(15) -0.0054(13)
C13 0.107(3) 0.0266(15) 0.064(2) 0.0021(14) 0.055(2) -0.0032(17)
C14 0.106(3) 0.0316(16) 0.058(2) 0.0157(14) 0.048(2) 0.0219(18)
C15 0.077(2) 0.0346(15) 0.0345(14) 0.0096(12) 0.0258(15) 0.0201(15)
C16 0.0529(16) 0.0279(13) 0.0218(11) 0.0034(9) 0.0166(11) 0.0111(11)
C17 0.0409(14) 0.0310(13) 0.0167(10) 0.0015(9) 0.0064(10) 0.0137(11)
C18 0.0398(14) 0.0330(13) 0.0262(12) -0.0013(10) 0.0049(11) 0.0140(11)
C19 0.0472(17) 0.0458(17) 0.0309(13) 0.0018(12) 0.0030(12) 0.0203(14)
C20 0.0391(16) 0.0493(18) 0.0508(18) 0.0007(14) 0.0018(14) 0.0187(14)
C21 0.0361(15) 0.0416(16) 0.062(2) -0.0026(14) 0.0133(14) 0.0103(13)
C22 0.0363(14) 0.0359(14) 0.0443(15) -0.0020(12) 0.0140(12) 0.0081(11)
C23A 0.031(3) 0.0379(12) 0.0283(12) 0.0086(11) 0.0084(15) -0.0017(15)
C23B 0.031(3) 0.0374(15) 0.0272(14) 0.0088(13) 0.0076(17) -0.0008(18)
C24A 0.041(4) 0.047(4) 0.030(2) 0.008(2) 0.012(3) -0.002(3)
C24B 0.09(2) 0.085(19) 0.037(7) -0.005(9) 0.027(11) -0.007(15)

loop_
_atom_type_symbol
_atom_type_description
_atom_type_scat_dispersion_real
_atom_type_scat_dispersion_imag
_atom_type_scat_source
C C 0.0181 0.0091 'International Tables Vol C Tables 4.2.6.8 and 6.1.1.4'
H H 0.0000 0.0000 'International Tables Vol C Tables 4.2.6.8 and 6.1.1.4'
N N 0.0311 0.0180 'International Tables Vol C Tables 4.2.6.8 and 6.1.1.4'
Ni Ni -3.0029 0.5091 'International Tables Vol C Tables 4.2.6.8 and 6.1.1.4'
O O 0.0492 0.0322 'International Tables Vol C Tables 4.2.6.8 and 6.1.1.4'

loop_
_exptl_crystal_face_index_h
_exptl_crystal_face_index_k
_exptl_crystal_face_index_l
_exptl_crystal_face_perp_dist
7 6 0 0.0375
-1 -1 13 0.0538
7 -7 -1 0.0650
6 6 -8 0.0409
8 -6 -8 0.0565
10 -6 -3 0.0675
-5 7 1 0.0582
-3 -4 11 0.0501
-11 0 13 0.0667
-6 -7 0 0.0253
-5 -6 7 0.0421
-12 -4 9 0.0589
6 -7 2 0.0644
11 -5 -1 0.0761
7 -5 -11 0.0627
-1 3 -11 0.0664
11 -4 -11 0.0585
11 -5 -6 0.0669
-9 -6 0 0.0380
6 0 -14 0.0693
12 0 -12 0.0574
9 5 -8 0.0450
5 7 -5 0.0327
14 -1 -5 0.0803
-5 7 7 0.0679
7 1 8 0.0727
-13 2 11 0.0705
1 1 12 0.0572
9 6 -6 0.0412
11 5 -6 0.0514
-4 0 -10 0.0671
4 4 9 0.0561
-10 4 10 0.0739

loop_
_geom_angle_atom_site_label_1
_geom_angle_atom_site_label_2
_geom_angle_atom_site_label_3
_geom_angle
_geom_angle_site_symmetry_1
_geom_angle_site_symmetry_3
O1 Ni1 O1 81.68(7) . 2_656
O1 Ni1 O2 76.14(7) 2_656 2_656
O1 Ni1 O2 81.51(7) . 2_656
O1 Ni1 O7 94.27(9) . .
O1 Ni1 N1 77.34(8) . .
O5A Ni1 O1 169.08(15) . .
O5A Ni1 O1 101.69(19) . 2_656
O5A Ni1 O2 89.18(17) . 2_656
O5A Ni1 O7 95.88(17) . .
O5A Ni1 N1 98.84(19) . .
O5B Ni1 O1 167.2(5) . .
O5B Ni1 O7 97.9(4) . .
O5B Ni1 N1 106.6(5) . .
O7 Ni1 O1 93.32(8) . 2_656
O7 Ni1 O2 169.07(9) . 2_656
O7 Ni1 N1 88.84(9) . .
N1 Ni1 O1 159.01(8) . 2_656
N1 Ni1 O2 99.98(8) . 2_656
O2 Ni2 O1 78.78(7) . .
O2 Ni2 O1 81.00(7) 2_656 .
O2 Ni2 O2 83.87(7) . 2_656
O2 Ni2 N2 105.63(8) . .
O2 Ni2 N3 78.37(8) . .
O2 Ni2 N3 106.81(8) 2_656 .
O2 Ni2 N4 157.67(8) . 2_656
N2 Ni2 O1 78.63(8) . .
N2 Ni2 O2 155.24(8) . 2_656
N2 Ni2 N3 97.57(9) . .
N2 Ni2 N4 96.54(9) . 2_656
N3 Ni2 O1 154.83(8) . .
N4 Ni2 O1 108.82(8) 2_656 .
N4 Ni2 O2 76.89(8) 2_656 2_656
N4 Ni2 N3 96.32(9) 2_656 .
Ni1 O1 Ni1 96.33(7) . 2_656
Ni1 O1 Ni2 98.91(7) . .
Ni2 O1 Ni1 101.32(7) . 2_656
C6 O1 Ni1 116.41(14) . .
C6 O1 Ni1 130.62(15) . 2_656
C6 O1 Ni2 108.25(14) . .
Ni2 O2 Ni1 96.59(7) 2_656 2_656
Ni2 O2 Ni1 103.70(7) . 2_656
Ni2 O2 Ni2 94.37(7) . 2_656
C17 O2 Ni1 128.41(15) . 2_656
C17 O2 Ni2 110.40(14) . 2_656
C17 O2 Ni2 116.50(16) . .
C6 O3 H3 109.5 . .
C17 O4 H4 109.5 . .
C23A O5A Ni1 130.5(3) . .
C23B O5B Ni1 128.8(8) . .
Ni1 O7 H7A 114.9 . .
Ni1 O7 H7B 115.0 . .
H7A O7 H7B 103.7 . .
C1 N1 Ni1 125.8(2) . .
C1 N1 C5 118.6(2) . .
C5 N1 Ni1 115.55(17) . .
C7 N2 Ni2 113.78(17) . .
C11 N2 Ni2 127.0(2) . .
C11 N2 C7 119.2(2) . .
C12 N3 Ni2 127.0(2) . .
C12 N3 C16 118.6(3) . .
C16 N3 Ni2 114.35(18) . .
C18 N4 Ni2 113.96(18) . 2_656
C22 N4 Ni2 127.2(2) . 2_656
C22 N4 C18 118.7(2) . .
O9A N5A O8A 120.2(4) . .
O9A N5A O10A 121.3(4) . .
O10A N5A O8A 118.4(4) . .
O9B N5B O8B 120.0(4) . .
O9B N5B O10B 120.2(4) . .
O10B N5B O8B 119.8(4) . .
N1 C1 H1 119.0 . .
N1 C1 C2 122.0(3) . .
C2 C1 H1 119.0 . .
C1 C2 H2 120.3 . .
C3 C2 C1 119.5(3) . .
C3 C2 H2 120.3 . .
C2 C3 H3A 120.4 . .
C2 C3 C4 119.1(3) . .
C4 C3 H3A 120.4 . .
C3 C4 H4A 120.8 . .
C5 C4 C3 118.5(3) . .
C5 C4 H4A 120.8 . .
N1 C5 C4 122.3(2) . .
N1 C5 C6 115.0(2) . .
C4 C5 C6 122.7(2) . .
O1 C6 O3 112.6(2) . .
O1 C6 C5 108.3(2) . .
O1 C6 C7 108.12(19) . .
O3 C6 C5 107.6(2) . .
O3 C6 C7 108.2(2) . .
C7 C6 C5 112.1(2) . .
N2 C7 C6 115.6(2) . .
N2 C7 C8 121.3(3) . .
C8 C7 C6 123.1(3) . .
C7 C8 H8 120.3 . .
C7 C8 C9 119.4(3) . .
C9 C8 H8 120.3 . .
C8 C9 H9 120.4 . .
C10 C9 C8 119.1(3) . .
C10 C9 H9 120.4 . .
C9 C10 H10 120.8 . .
C9 C10 C11 118.5(3) . .
C11 C10 H10 120.8 . .
N2 C11 C10 122.4(3) . .
N2 C11 H11 118.8 . .
C10 C11 H11 118.8 . .
N3 C12 H12 119.0 . .
N3 C12 C13 122.0(4) . .
C13 C12 H12 119.0 . .
C12 C13 H13 120.3 . .
C14 C13 C12 119.5(3) . .
C14 C13 H13 120.3 . .
C13 C14 H14 120.3 . .
C13 C14 C15 119.4(3) . .
C15 C14 H14 120.3 . .
C14 C15 H15 120.9 . .
C14 C15 C16 118.3(3) . .
C16 C15 H15 120.9 . .
N3 C16 C15 122.2(3) . .
N3 C16 C17 115.9(2) . .
C15 C16 C17 121.8(3) . .
O2 C17 O4 111.63(19) . .
O2 C17 C16 109.2(2) . .
O2 C17 C18 108.0(2) . .
O4 C17 C16 105.3(2) . .
O4 C17 C18 110.4(2) . .
C18 C17 C16 112.3(2) . .
N4 C18 C17 114.9(2) . .
N4 C18 C19 121.9(3) . .
C19 C18 C17 123.3(3) . .
C18 C19 H19 120.6 . .
C20 C19 C18 118.8(3) . .
C20 C19 H19 120.6 . .
C19 C20 H20 120.1 . .
C19 C20 C21 119.8(3) . .
C21 C20 H20 120.1 . .
C20 C21 H21 120.9 . .
C20 C21 C22 118.1(3) . .
C22 C21 H21 120.9 . .
N4 C22 C21 122.6(3) . .
N4 C22 H22 118.7 . .
C21 C22 H22 118.7 . .
O5A C23A C24A 118.2(3) . .
O6A C23A O5A 122.0(4) . .
O6A C23A C24A 119.4(4) . .
O5B C23B C24B 116.3(6) . .
O6B C23B O5B 121.5(10) . .
O6B C23B C24B 118.2(6) . .
C23A C24A H24A 109.5 . .
C23A C24A H24B 109.5 . .
C23A C24A H24C 109.5 . .
H24A C24A H24B 109.5 . .
H24A C24A H24C 109.5 . .
H24B C24A H24C 109.5 . .
C23B C24B H24D 109.5 . .
C23B C24B H24E 109.5 . .
C23B C24B H24F 109.5 . .
H24D C24B H24E 109.5 . .
H24D C24B H24F 109.5 . .
H24E C24B H24F 109.5 . .

loop_
_geom_bond_atom_site_label_1
_geom_bond_atom_site_label_2
_geom_bond_distance
_geom_bond_site_symmetry_2
Ni1 O1 2.0478(17) .
Ni1 O1 2.1325(17) 2_656
Ni1 O2 2.1464(17) 2_656
Ni1 O5A 2.019(2) .
Ni1 O5B 2.021(4) .
Ni1 O7 2.076(2) .
Ni1 N1 2.097(2) .
Ni2 O1 2.1210(18) .
Ni2 O2 2.0968(17) 2_656
Ni2 O2 2.0359(18) .
Ni2 N2 2.042(2) .
Ni2 N3 2.097(2) .
Ni2 N4 2.095(2) 2_656
O1 C6 1.390(3) .
O2 C17 1.388(3) .
O3 H3 0.8400 .
O3 C6 1.407(3) .
O4 H4 0.8400 .
O4 C17 1.416(3) .
O5A C23A 1.269(4) .
O5B C23B 1.269(5) .
O6A C23A 1.232(5) .
O6B C23B 1.234(6) .
O7 H7A 0.9566 .
O7 H7B 0.9603 .
O8A N5A 1.254(3) .
O8B N5B 1.248(3) .
O9A N5A 1.242(3) .
O9B N5B 1.243(3) .
O10A N5A 1.242(3) .
O10B N5B 1.245(3) .
N1 C1 1.342(3) .
N1 C5 1.344(4) .
N2 C7 1.350(4) .
N2 C11 1.342(4) .
N3 C12 1.345(4) .
N3 C16 1.346(4) .
N4 C18 1.348(4) .
N4 C22 1.332(4) .
C1 H1 0.9500 .
C1 C2 1.385(5) .
C2 H2 0.9500 .
C2 C3 1.371(5) .
C3 H3A 0.9500 .
C3 C4 1.391(4) .
C4 H4A 0.9500 .
C4 C5 1.386(4) .
C5 C6 1.546(3) .
C6 C7 1.534(4) .
C7 C8 1.378(4) .
C8 H8 0.9500 .
C8 C9 1.394(5) .
C9 H9 0.9500 .
C9 C10 1.381(5) .
C10 H10 0.9500 .
C10 C11 1.385(4) .
C11 H11 0.9500 .
C12 H12 0.9500 .
C12 C13 1.383(5) .
C13 H13 0.9500 .
C13 C14 1.371(6) .
C14 H14 0.9500 .
C14 C15 1.387(6) .
C15 H15 0.9500 .
C15 C16 1.397(4) .
C16 C17 1.534(4) .
C17 C18 1.527(4) .
C18 C19 1.388(4) .
C19 H19 0.9500 .
C19 C20 1.377(5) .
C20 H20 0.9500 .
C20 C21 1.378(5) .
C21 H21 0.9500 .
C21 C22 1.393(4) .
C22 H22 0.9500 .
C23A C24A 1.490(4) .
C23B C24B 1.496(5) .
C24A H24A 0.9800 .
C24A H24B 0.9800 .
C24A H24C 0.9800 .
C24B H24D 0.9800 .
C24B H24E 0.9800 .
C24B H24F 0.9800 .

loop_
_geom_torsion_atom_site_label_1
_geom_torsion_atom_site_label_2
_geom_torsion_atom_site_label_3
_geom_torsion_atom_site_label_4
_geom_torsion
_geom_torsion_site_symmetry_1
Ni1 O1 C6 O3 -88.5(2) .
Ni1 O1 C6 O3 37.5(3) 2_656
Ni1 O1 C6 C5 156.38(16) 2_656
Ni1 O1 C6 C5 30.3(2) .
Ni1 O1 C6 C7 -81.9(2) 2_656
Ni1 O1 C6 C7 152.02(16) .
Ni1 O2 C17 O4 47.6(3) 2_656
Ni1 O2 C17 C16 163.66(15) 2_656
Ni1 O2 C17 C18 -73.9(2) 2_656
Ni1 O5A C23A O6A -27.5(6) .
Ni1 O5A C23A C24A 160.3(7) .
Ni1 O5B C23B O6B 20.4(16) .
Ni1 O5B C23B C24B 177(2) .
Ni1 N1 C1 C2 -177.4(2) .
Ni1 N1 C5 C4 179.4(2) .
Ni1 N1 C5 C6 1.7(3) .
Ni2 O1 C6 O3 161.27(16) .
Ni2 O1 C6 C5 -79.90(19) .
Ni2 O1 C6 C7 41.8(2) .
Ni2 O2 C17 O4 -89.6(2) .
Ni2 O2 C17 O4 164.40(18) 2_656
Ni2 O2 C17 C16 -79.5(2) 2_656
Ni2 O2 C17 C16 26.5(2) .
Ni2 O2 C17 C18 148.94(16) .
Ni2 O2 C17 C18 42.9(2) 2_656
Ni2 N2 C7 C6 2.4(3) .
Ni2 N2 C7 C8 -176.7(2) .
Ni2 N2 C11 C10 178.7(3) .
Ni2 N3 C12 C13 -177.1(2) .
Ni2 N3 C16 C15 178.6(2) .
Ni2 N3 C16 C17 2.0(3) .
Ni2 N4 C18 C17 1.7(3) 2_656
Ni2 N4 C18 C19 -177.7(2) 2_656
Ni2 N4 C22 C21 175.3(2) 2_656
O1 C6 C7 N2 -30.7(3) .
O1 C6 C7 C8 148.4(3) .
O2 C17 C18 N4 -29.7(3) .
O2 C17 C18 C19 149.7(3) .
O3 C6 C7 N2 -152.9(2) .
O3 C6 C7 C8 26.2(4) .
O4 C17 C18 N4 -151.9(2) .
O4 C17 C18 C19 27.4(4) .
N1 C1 C2 C3 -1.6(5) .
N1 C5 C6 O1 -20.2(3) .
N1 C5 C6 O3 101.8(3) .
N1 C5 C6 C7 -139.4(2) .
N2 C7 C8 C9 -2.8(5) .
N3 C12 C13 C14 -1.8(5) .
N3 C16 C17 O2 -18.1(3) .
N3 C16 C17 O4 101.9(2) .
N3 C16 C17 C18 -137.9(2) .
N4 C18 C19 C20 1.5(5) .
C1 N1 C5 C4 2.0(4) .
C1 N1 C5 C6 -175.7(2) .
C1 C2 C3 C4 1.8(5) .
C2 C3 C4 C5 -0.2(5) .
C3 C4 C5 N1 -1.8(4) .
C3 C4 C5 C6 175.8(3) .
C4 C5 C6 O1 162.1(2) .
C4 C5 C6 O3 -75.9(3) .
C4 C5 C6 C7 42.9(3) .
C5 N1 C1 C2 -0.3(5) .
C5 C6 C7 N2 88.7(3) .
C5 C6 C7 C8 -92.2(3) .
C6 C7 C8 C9 178.2(3) .
C7 N2 C11 C10 1.6(5) .
C7 C8 C9 C10 2.4(5) .
C8 C9 C10 C11 -0.2(6) .
C9 C10 C11 N2 -1.9(5) .
C11 N2 C7 C6 179.9(2) .
C11 N2 C7 C8 0.8(4) .
C12 N3 C16 C15 -0.5(4) .
C12 N3 C16 C17 -177.1(2) .
C12 C13 C14 C15 0.3(5) .
C13 C14 C15 C16 1.0(5) .
C14 C15 C16 N3 -0.9(4) .
C14 C15 C16 C17 175.5(3) .
C15 C16 C17 O2 165.3(2) .
C15 C16 C17 O4 -74.6(3) .
C15 C16 C17 C18 45.5(3) .
C16 N3 C12 C13 1.9(4) .
C16 C17 C18 N4 90.8(3) .
C16 C17 C18 C19 -89.8(3) .
C17 C18 C19 C20 -177.9(3) .
C18 N4 C22 C21 0.2(4) .
C18 C19 C20 C21 0.9(5) .
C19 C20 C21 C22 -2.6(5) .
C20 C21 C22 N4 2.1(5) .
C22 N4 C18 C17 177.4(2) .
C22 N4 C18 C19 -2.0(4) .

loop_
_exptl_oxdiff_crystal_face_indexfrac_h
_exptl_oxdiff_crystal_face_indexfrac_k
_exptl_oxdiff_crystal_face_indexfrac_l
_exptl_oxdiff_crystal_face_x
_exptl_oxdiff_crystal_face_y
_exptl_oxdiff_crystal_face_z
7.0066 6.0026 -0.0059 0.8909 -0.2859 -0.1284
-0.9963 -0.9981 13.0030 0.4418 0.8618 0.3190
6.9937 -7.0034 -0.9883 -0.3249 0.0871 0.9830
6.0036 6.0012 -8.0074 0.4828 -0.7760 -0.3621
7.9922 -6.0042 -7.9904 -0.4981 -0.3980 0.7970
9.9943 -6.0033 -2.9890 -0.1742 -0.1083 1.0207
-4.9934 7.0033 0.9889 0.4250 -0.1114 -0.8702
-3.0002 -3.9998 11.0061 -0.0181 0.8610 0.4235
-10.9965 0.0024 12.9984 0.0313 0.9493 -0.3322
-6.0075 -7.0031 0.0076 -0.9310 0.3073 0.2720
-5.0038 -6.0014 7.0076 -0.4775 0.7011 0.3964
-12.0019 -4.0001 9.0029 -0.5582 0.8444 -0.1285
5.9947 -7.0028 2.0118 -0.2407 0.2876 0.9931
10.9961 -5.0025 -0.9897 0.0555 -0.0283 1.0342
6.9919 -5.0042 -10.9925 -0.5924 -0.6077 0.5869
-1.0012 2.9994 -11.0061 -0.2722 -0.7790 -0.5619
10.9934 -4.0038 -10.9926 -0.3021 -0.6897 0.7253
10.9942 -5.0034 -5.9905 -0.1683 -0.3422 0.9234
-9.0068 -6.0026 0.0052 -0.9911 0.3101 0.0155
5.9956 -0.0025 -14.0001 -0.3263 -0.9516 0.0280
11.9970 -0.0022 -11.9979 0.0636 -0.8987 0.4108
9.0029 5.0007 -8.0051 0.5429 -0.7788 -0.1057
5.0055 7.0022 -5.0087 0.6571 -0.6091 -0.4392
13.9988 -1.0014 -4.9948 0.3870 -0.4499 0.7660
-4.9912 7.0044 6.9899 0.6936 0.2653 -0.7372
7.0047 1.0018 8.0022 0.7986 0.3840 0.4850
-12.9955 2.0029 10.9946 0.0218 0.7809 -0.6637
1.0055 1.0026 12.0008 0.6773 0.7077 0.2353
9.0046 6.0016 -6.0061 0.7225 -0.6868 -0.1486
11.0039 5.0011 -6.0041 0.7325 -0.6775 0.0514
-4.0041 -0.0018 -10.0029 -0.6479 -0.5794 -0.4473
4.0076 4.0034 8.9972 0.9635 0.3825 0.0764
-9.9936 4.0036 9.9928 0.3074 0.6148 -0.6911
